data_7235597
loop_
_publ_author_name
'Pati, Palas Baran'
'Zade, Sanjio S.'

_publ_section_title
;
 Selective bromination of 2,5-bis(2-thienyl)pyrroles and solid-state
 polymerization through the \b-carbon of pyrrole
;
_journal_issue 33
_journal_name_full 'RSC Adv.'
_journal_page_first 17022
_journal_paper_doi 10.1039/C4RA01993H
_journal_volume 4
_journal_year 2014
_chemical_formula_moiety 'C14 H11 Br2 N O S2, C14 H11 Br2 N O S2'
_chemical_formula_sum 'C28 H22 Br4 N2 O2 S4'
_chemical_formula_weight 865.45
_space_group_IT_number 14
_space_group_name_Hall '-P 2ybc'
_space_group_name_H-M_alt 'P 1 21/c 1'
_symmetry_cell_setting monoclinic
_symmetry_space_group_name_Hall '-P 2ybc'
_symmetry_space_group_name_H-M 'P 1 21/c 1'
_atom_sites_solution_hydrogens geom
_atom_sites_solution_primary direct
_atom_sites_solution_secondary difmap
_audit_creation_method SHELXL-97
_cell_angle_alpha 90.00
_cell_angle_beta 105.274(2)
_cell_angle_gamma 90.00
_cell_formula_units_Z 4
_cell_length_a 14.0099(11)
_cell_length_b 10.9631(11)
_cell_length_c 21.397(2)
_cell_measurement_reflns_used 3949
_cell_measurement_temperature 298(2)
_cell_measurement_theta_max 22.44
_cell_measurement_theta_min 2.43
_cell_volume 3170.3(5)
_computing_cell_refinement 'Bruker SMART'
_computing_data_collection 'Bruker SMART'
_computing_data_reduction 'Bruker SAINT'
_computing_molecular_graphics 'Bruker SHELXTL'
_computing_publication_material 'Bruker SHELXTL'
_computing_structure_refinement 'SHELXL-97 (Sheldrick, 2008)'
_computing_structure_solution 'SHELXS-97 (Sheldrick, 2008)'
_diffrn_ambient_temperature 298(2)
_diffrn_measured_fraction_theta_full 0.999
_diffrn_measured_fraction_theta_max 0.999
_diffrn_radiation_monochromator graphite
_diffrn_radiation_source 'fine-focus sealed tube'
_diffrn_radiation_type MoK\a
_diffrn_radiation_wavelength 0.71073
_diffrn_reflns_av_R_equivalents 0.0619
_diffrn_reflns_av_sigmaI/netI 0.0538
_diffrn_reflns_limit_h_max 16
_diffrn_reflns_limit_h_min -10
_diffrn_reflns_limit_k_max 13
_diffrn_reflns_limit_k_min -13
_diffrn_reflns_limit_l_max 25
_diffrn_reflns_limit_l_min -25
_diffrn_reflns_number 24363
_diffrn_reflns_theta_full 25.05
_diffrn_reflns_theta_max 25.05
_diffrn_reflns_theta_min 1.51
_exptl_absorpt_coefficient_mu 5.371
_exptl_absorpt_correction_T_max 0.324
_exptl_absorpt_correction_T_min 0.269
_exptl_absorpt_correction_type multi-scan
_exptl_absorpt_process_details 'sadabs, bruker, 2008'
_exptl_crystal_colour white
_exptl_crystal_density_diffrn 1.813
_exptl_crystal_density_method 'not measured'
_exptl_crystal_description needle
_exptl_crystal_F_000 1692.4
_exptl_crystal_size_max 0.42
_exptl_crystal_size_mid 0.21
_exptl_crystal_size_min 0.21
_refine_diff_density_max 3.083
_refine_diff_density_min -0.924
_refine_diff_density_rms 0.143
_refine_ls_extinction_method none
_refine_ls_goodness_of_fit_ref 1.039
_refine_ls_hydrogen_treatment constr
_refine_ls_matrix_type full
_refine_ls_number_parameters 311
_refine_ls_number_reflns 5615
_refine_ls_number_restraints 0
_refine_ls_restrained_S_all 1.039
_refine_ls_R_factor_all 0.1102
_refine_ls_R_factor_gt 0.0651
_refine_ls_shift/su_max 0.000
_refine_ls_shift/su_mean 0.000
_refine_ls_structure_factor_coef Fsqd
_refine_ls_weighting_details 'calc w=1/[\s^2^(Fo^2^)+(0.0905P)^2^+21.6919P] where P=(Fo^2^+2Fc^2^)/3'
_refine_ls_weighting_scheme calc
_refine_ls_wR_factor_gt 0.1733
_refine_ls_wR_factor_ref 0.2034
_reflns_number_gt 3487
_reflns_number_total 5623
_reflns_threshold_expression >2sigma(I)
_cod_data_source_file c4ra01993h2.cif
_cod_data_source_block ssz_pbp_tpt!
_cod_depositor_comments
;
The following automatic conversions were performed:

data item '_symmetry_cell_setting' value 'Monoclinic' was changed to
'monoclinic' in accordance with the
/home/saulius/struct/COD-crude-data/automatic-downloads/DataCite-retrospective/RSC/depositions/lib/dictionaries/cif_core.dic
dictionary named 'cif_core.dic' version 2.4.2 last updated on
2011-04-26.

Automatic conversion script
Id: cif_fix_values 6909 2019-04-08 15:41:33Z antanas 
;
_cod_original_sg_symbol_H-M 'P 21/c'
_cod_database_code 7235597

loop_
_symmetry_equiv_pos_as_xyz
'x, y, z'
'-x, y+1/2, -z+1/2'
'-x, -y, -z'
'x, -y-1/2, z-1/2'

loop_
_atom_site_label
_atom_site_type_symbol
_atom_site_fract_x
_atom_site_fract_y
_atom_site_fract_z
_atom_site_U_iso_or_equiv
_atom_site_adp_type
_atom_site_occupancy
_atom_site_symmetry_multiplicity
_atom_site_calc_flag
_atom_site_refinement_flags
S1 S 0.1350(3) 0.4080(4) 0.3634(2) 0.0980(12) Uani 1 1 d .
S2 S -0.0848(3) -0.1938(3) 0.36651(18) 0.0770(9) Uani 1 1 d .
S3 S 0.5569(3) 0.5790(3) 0.6154(2) 0.0996(13) Uani 1 1 d .
S4 S 0.4191(2) 1.1691(4) 0.51352(17) 0.0821(10) Uani 1 1 d .
Br1 Br -0.18226(7) 0.36978(9) 0.33546(5) 0.0546(3) Uani 1 1 d .
Br2 Br -0.24756(7) 0.06281(10) 0.27529(5) 0.0544(3) Uani 1 1 d .
Br3 Br 0.73359(7) 0.83365(11) 0.71696(5) 0.0589(3) Uani 1 1 d .
Br4 Br 0.66838(7) 1.14034(10) 0.65726(5) 0.0549(3) Uani 1 1 d .
N1 N 0.0362(5) 0.1190(7) 0.3759(3) 0.0389(17) Uani 1 1 d .
N2 N 0.4500(5) 0.8899(7) 0.6163(4) 0.0435(18) Uani 1 1 d .
O1 O 0.0955(6) -0.0342(8) 0.4981(4) 0.080(2) Uani 1 1 d .
H1 H 0.0357 -0.0227 0.4850 0.119 Uiso 1 1 calc R
O2 O 0.2324(6) 0.7807(10) 0.4906(5) 0.097(3) Uani 1 1 d .
H2 H 0.2044 0.7707 0.5194 0.145 Uiso 1 1 calc R
C1 C 0.1797(9) 0.5104(10) 0.4183(7) 0.071(3) Uani 1 1 d .
H7 H 0.2253 0.5691 0.4138 0.085 Uiso 1 1 calc R
C2 C 0.1448(9) 0.5024(11) 0.4702(7) 0.075(4) Uani 1 1 d .
H2A H 0.1659 0.5555 0.5050 0.090 Uiso 1 1 calc R
C3 C 0.0680(8) 0.4016(10) 0.4703(6) 0.060(5) Uani 1.00(4) 1 d .
H3 H 0.0338 0.3834 0.5010 0.072 Uiso 0.1(2) 1 calc PR
C4 C 0.0640(7) 0.3396(8) 0.4047(4) 0.043(2) Uani 1 1 d .
C5 C 0.0002(6) 0.2369(8) 0.3785(4) 0.040(2) Uani 1 1 d .
C6 C -0.0996(6) 0.2341(8) 0.3481(4) 0.041(2) Uani 1 1 d .
C7 C -0.1244(6) 0.1141(8) 0.3270(4) 0.039(2) Uani 1 1 d .
C8 C -0.0396(6) 0.0431(8) 0.3450(4) 0.039(2) Uani 1 1 d .
C9 C -0.0260(8) -0.0858(9) 0.3348(5) 0.0544(13) Uani 1 1 d .
C10 C 0.0345(8) -0.1428(9) 0.2972(5) 0.0544(13) Uani 1 1 d .
H13 H 0.0729 -0.1023 0.2743 0.065 Uiso 1 1 calc R
C11 C 0.0248(8) -0.2713(9) 0.3018(5) 0.0544(13) Uani 1 1 d .
H12 H 0.0583 -0.3254 0.2816 0.065 Uiso 1 1 calc R
C12 C -0.0341(8) -0.3086(10) 0.3360(5) 0.0544(13) Uani 1 1 d .
H6 H -0.0462 -0.3903 0.3426 0.065 Uiso 1 1 calc R
C13 C 0.1362(6) 0.0821(8) 0.4115(4) 0.044(2) Uani 1 1 d .
H8A H 0.1831 0.1430 0.4052 0.052 Uiso 1 1 calc R
H8B H 0.1524 0.0055 0.3940 0.052 Uiso 1 1 calc R
C14 C 0.1464(7) 0.0672(10) 0.4827(5) 0.055(3) Uani 1 1 d .
H9A H 0.2161 0.0594 0.5049 0.066 Uiso 1 1 calc R
H9B H 0.1219 0.1404 0.4987 0.066 Uiso 1 1 calc R
C15 C 0.5217(8) 0.4625(10) 0.6545(5) 0.0600(14) Uani 1 1 d .
H22 H 0.5300 0.3811 0.6449 0.072 Uiso 1 1 calc R
C16 C 0.4812(8) 0.4981(10) 0.7002(5) 0.0600(14) Uani 1 1 d .
H14 H 0.4576 0.4427 0.7255 0.072 Uiso 1 1 calc R
C17 C 0.4753(8) 0.6275(10) 0.7089(5) 0.0600(14) Uani 1 1 d .
H15 H 0.4513 0.6670 0.7401 0.072 Uiso 1 1 calc R
C18 C 0.5145(8) 0.6853(10) 0.6587(5) 0.0600(14) Uani 1 1 d .
C19 C 0.5272(6) 0.8146(9) 0.6480(4) 0.043(2) Uani 1 1 d .
C20 C 0.6118(6) 0.8860(8) 0.6666(4) 0.038(2) Uani 1 1 d .
C21 C 0.5853(6) 1.0051(8) 0.6444(4) 0.038(2) Uani 1 1 d .
C22 C 0.4858(6) 1.0060(8) 0.6143(4) 0.040(2) Uani 1 1 d .
C23 C 0.4216(7) 1.1114(9) 0.5867(5) 0.0482(12) Uani 1 1 d .
C24 C 0.3614(6) 1.1824(8) 0.6212(5) 0.0482(12) Uani 1 1 d .
H27 H 0.3540 1.1689 0.6626 0.058 Uiso 1 1 calc R
C25 C 0.3158(7) 1.2791(9) 0.5754(5) 0.0482(12) Uani 1 1 d .
H28 H 0.2716 1.3351 0.5846 0.058 Uiso 1 1 calc R
C26 C 0.3416(6) 1.2815(9) 0.5201(5) 0.0482(12) Uani 1 1 d .
H21 H 0.3189 1.3399 0.4881 0.058 Uiso 1 1 calc R
C27 C 0.3479(7) 0.8504(9) 0.5876(5) 0.050(2) Uani 1 1 d .
H27A H 0.3030 0.9160 0.5909 0.059 Uiso 1 1 calc R
H27B H 0.3331 0.7812 0.6117 0.059 Uiso 1 1 calc R
C28 C 0.3314(7) 0.8154(10) 0.5183(6) 0.062(3) Uani 1 1 d .
H28A H 0.3479 0.8838 0.4943 0.074 Uiso 1 1 calc R
H28B H 0.3748 0.7481 0.5150 0.074 Uiso 1 1 calc R

loop_
_atom_site_aniso_label
_atom_site_aniso_U_11
_atom_site_aniso_U_22
_atom_site_aniso_U_33
_atom_site_aniso_U_23
_atom_site_aniso_U_13
_atom_site_aniso_U_12
S1 0.100(3) 0.078(3) 0.116(3) -0.003(2) 0.029(2) -0.011(2)
S2 0.084(2) 0.0530(19) 0.101(2) -0.0020(17) 0.0382(19) -0.0074(16)
S3 0.136(3) 0.056(2) 0.132(3) 0.005(2) 0.082(3) 0.010(2)
S4 0.069(2) 0.101(3) 0.078(2) 0.0344(19) 0.0212(16) 0.0131(18)
Br1 0.0486(6) 0.0433(6) 0.0666(7) 0.0039(5) 0.0061(5) 0.0111(4)
Br2 0.0432(6) 0.0567(7) 0.0551(6) -0.0044(5) -0.0016(4) -0.0053(5)
Br3 0.0483(6) 0.0615(7) 0.0591(6) 0.0070(5) 0.0003(5) 0.0134(5)
Br4 0.0483(6) 0.0505(6) 0.0580(6) -0.0003(5) 0.0004(5) -0.0085(5)
N1 0.034(4) 0.035(4) 0.045(4) 0.000(3) 0.006(3) 0.001(3)
N2 0.040(4) 0.043(5) 0.046(4) 0.011(4) 0.010(3) 0.003(4)
O1 0.079(6) 0.084(6) 0.072(5) 0.025(5) 0.013(5) -0.018(5)
O2 0.070(6) 0.100(7) 0.109(7) -0.033(6) 0.003(5) -0.029(5)
C1 0.065(7) 0.038(7) 0.097(10) -0.002(6) -0.002(7) -0.002(5)
C2 0.068(8) 0.044(7) 0.093(10) -0.019(7) -0.013(7) 0.005(6)
C3 0.062(8) 0.039(7) 0.071(8) -0.018(5) 0.001(6) 0.000(5)
C4 0.041(5) 0.034(5) 0.051(5) -0.003(4) 0.005(4) -0.001(4)
C5 0.037(5) 0.039(5) 0.043(5) -0.001(4) 0.008(4) 0.001(4)
C6 0.038(5) 0.030(5) 0.052(5) 0.001(4) 0.008(4) 0.003(4)
C7 0.037(5) 0.042(6) 0.034(4) 0.002(4) 0.004(4) -0.003(4)
C8 0.045(5) 0.041(5) 0.031(4) -0.003(4) 0.010(4) -0.005(4)
C9 0.072(3) 0.040(3) 0.052(3) -0.004(2) 0.018(2) 0.008(3)
C10 0.072(3) 0.040(3) 0.052(3) -0.004(2) 0.018(2) 0.008(3)
C11 0.072(3) 0.040(3) 0.052(3) -0.004(2) 0.018(2) 0.008(3)
C12 0.072(3) 0.040(3) 0.052(3) -0.004(2) 0.018(2) 0.008(3)
C13 0.038(5) 0.034(5) 0.058(6) 0.001(4) 0.012(4) 0.005(4)
C14 0.042(5) 0.058(7) 0.054(6) 0.007(5) -0.006(5) 0.002(5)
C15 0.066(3) 0.048(3) 0.066(3) 0.013(3) 0.019(3) -0.003(3)
C16 0.066(3) 0.048(3) 0.066(3) 0.013(3) 0.019(3) -0.003(3)
C17 0.066(3) 0.048(3) 0.066(3) 0.013(3) 0.019(3) -0.003(3)
C18 0.066(3) 0.048(3) 0.066(3) 0.013(3) 0.019(3) -0.003(3)
C19 0.041(5) 0.042(6) 0.044(5) 0.007(4) 0.010(4) 0.007(4)
C20 0.037(5) 0.041(5) 0.036(5) 0.002(4) 0.008(4) 0.007(4)
C21 0.036(5) 0.041(5) 0.035(5) -0.001(4) 0.007(4) 0.000(4)
C22 0.041(5) 0.033(5) 0.045(5) 0.004(4) 0.011(4) -0.002(4)
C23 0.037(3) 0.038(3) 0.066(3) 0.009(2) 0.006(2) 0.000(2)
C24 0.037(3) 0.038(3) 0.066(3) 0.009(2) 0.006(2) 0.000(2)
C25 0.037(3) 0.038(3) 0.066(3) 0.009(2) 0.006(2) 0.000(2)
C26 0.037(3) 0.038(3) 0.066(3) 0.009(2) 0.006(2) 0.000(2)
C27 0.036(5) 0.049(6) 0.063(6) 0.003(5) 0.011(4) -0.003(4)
C28 0.050(6) 0.052(7) 0.081(8) -0.021(6) 0.014(5) -0.007(5)

loop_
_atom_type_symbol
_atom_type_description
_atom_type_scat_dispersion_real
_atom_type_scat_dispersion_imag
_atom_type_scat_source
C C 0.0033 0.0016 'International Tables Vol C Tables 4.2.6.8 and 6.1.1.4'
H H 0.0000 0.0000 'International Tables Vol C Tables 4.2.6.8 and 6.1.1.4'
N N 0.0061 0.0033 'International Tables Vol C Tables 4.2.6.8 and 6.1.1.4'
O O 0.0106 0.0060 'International Tables Vol C Tables 4.2.6.8 and 6.1.1.4'
S S 0.1246 0.1234 'International Tables Vol C Tables 4.2.6.8 and 6.1.1.4'
Br Br -0.2901 2.4595 'International Tables Vol C Tables 4.2.6.8 and 6.1.1.4'

loop_
_geom_angle_atom_site_label_1
_geom_angle_atom_site_label_2
_geom_angle_atom_site_label_3
_geom_angle
C1 S1 C4 95.6(6)
C12 S2 C9 94.0(5)
C15 S3 C18 93.5(6)
C26 S4 C23 93.1(5)
C8 N1 C5 109.8(7)
C8 N1 C13 126.6(8)
C5 N1 C13 122.8(7)
C22 N2 C19 108.8(7)
C22 N2 C27 125.8(7)
C19 N2 C27 125.3(8)
C14 O1 H1 109.5
C28 O2 H2 109.5
C2 C1 S1 113.7(10)
C2 C1 H7 123.2
S1 C1 H7 123.2
C1 C2 C3 117.3(11)
C1 C2 H2A 121.3
C3 C2 H2A 121.3
C2 C3 C4 99.8(10)
C2 C3 H3 130.1
C4 C3 H3 130.1
C5 C4 C3 124.1(9)
C5 C4 S1 122.3(7)
C3 C4 S1 113.5(7)
C6 C5 N1 107.0(8)
C6 C5 C4 130.0(8)
N1 C5 C4 122.8(7)
C5 C6 C7 107.9(8)
C5 C6 Br1 124.4(7)
C7 C6 Br1 127.6(6)
C8 C7 C6 108.3(7)
C8 C7 Br2 125.7(7)
C6 C7 Br2 125.6(7)
N1 C8 C7 106.9(8)
N1 C8 C9 123.1(8)
C7 C8 C9 129.9(8)
C8 C9 C10 128.3(9)
C8 C9 S2 121.9(8)
C10 C9 S2 109.8(7)
C11 C10 C9 107.9(10)
C11 C10 H13 126.0
C9 C10 H13 126.0
C12 C11 C10 115.8(10)
C12 C11 H12 122.1
C10 C11 H12 122.1
C11 C12 S2 112.5(8)
C11 C12 H6 123.8
S2 C12 H6 123.8
N1 C13 C14 112.3(7)
N1 C13 H8A 109.1
C14 C13 H8A 109.1
N1 C13 H8B 109.1
C14 C13 H8B 109.1
H8A C13 H8B 107.9
O1 C14 C13 113.9(8)
O1 C14 H9A 108.8
C13 C14 H9A 108.8
O1 C14 H9B 108.8
C13 C14 H9B 108.8
H9A C14 H9B 107.7
C16 C15 S3 112.8(9)
C16 C15 H22 123.6
S3 C15 H22 123.6
C15 C16 C17 116.2(10)
C15 C16 H14 121.9
C17 C16 H14 121.9
C16 C17 C18 106.6(10)
C16 C17 H15 126.7
C18 C17 H15 126.7
C19 C18 C17 128.3(10)
C19 C18 S3 120.6(8)
C17 C18 S3 110.8(8)
N2 C19 C20 107.5(8)
N2 C19 C18 123.0(9)
C20 C19 C18 129.4(9)
C19 C20 C21 107.4(7)
C19 C20 Br3 125.3(7)
C21 C20 Br3 127.2(7)
C22 C21 C20 108.1(8)
C22 C21 Br4 125.6(7)
C20 C21 Br4 126.3(6)
N2 C22 C21 108.2(8)
N2 C22 C23 123.0(8)
C21 C22 C23 128.7(8)
C24 C23 C22 125.0(9)
C24 C23 S4 113.1(7)
C22 C23 S4 121.7(7)
C25 C24 C23 104.5(9)
C25 C24 H27 127.7
C23 C24 H27 127.7
C26 C25 C24 115.9(9)
C26 C25 H28 122.0
C24 C25 H28 122.0
C25 C26 S4 113.3(8)
C25 C26 H21 123.3
S4 C26 H21 123.3
N2 C27 C28 111.8(8)
N2 C27 H27A 109.3
C28 C27 H27A 109.3
N2 C27 H27B 109.3
C28 C27 H27B 109.3
H27A C27 H27B 107.9
O2 C28 C27 111.4(9)
O2 C28 H28A 109.4
C27 C28 H28A 109.4
O2 C28 H28B 109.4
C27 C28 H28B 109.4
H28A C28 H28B 108.0

loop_
_geom_bond_atom_site_label_1
_geom_bond_atom_site_label_2
_geom_bond_distance
S1 C1 1.626(13)
S1 C4 1.672(10)
S2 C12 1.662(10)
S2 C9 1.684(11)
S3 C15 1.670(11)
S3 C18 1.691(12)
S4 C26 1.673(10)
S4 C23 1.680(10)
Br1 C6 1.861(9)
Br2 C7 1.873(8)
Br3 C20 1.854(8)
Br4 C21 1.860(9)
N1 C8 1.374(11)
N1 C5 1.394(11)
N1 C13 1.465(10)
N2 C22 1.373(11)
N2 C19 1.387(11)
N2 C27 1.467(11)
O1 C14 1.407(12)
O1 H1 0.8200
O2 C28 1.409(12)
O2 H2 0.8200
C1 C2 1.328(18)
C1 H7 0.9300
C2 C3 1.544(17)
C2 H2A 0.9300
C3 C4 1.547(14)
C3 H3 0.9300
C4 C5 1.455(12)
C5 C6 1.379(12)
C6 C7 1.404(12)
C7 C8 1.387(12)
C8 C9 1.450(13)
C9 C10 1.455(14)
C10 C11 1.420(14)
C10 H13 0.9300
C11 C12 1.304(14)
C11 H12 0.9300
C12 H6 0.9300
C13 C14 1.500(13)
C13 H8A 0.9700
C13 H8B 0.9700
C14 H9A 0.9700
C14 H9B 0.9700
C15 C16 1.313(15)
C15 H22 0.9300
C16 C17 1.436(15)
C16 H14 0.9300
C17 C18 1.472(15)
C17 H15 0.9300
C18 C19 1.454(14)
C19 C20 1.388(12)
C20 C21 1.404(12)
C21 C22 1.373(12)
C22 C23 1.487(12)
C23 C24 1.481(14)
C24 C25 1.471(13)
C24 H27 0.9300
C25 C26 1.325(14)
C25 H28 0.9300
C26 H21 0.9300
C27 C28 1.489(14)
C27 H27A 0.9700
C27 H27B 0.9700
C28 H28A 0.9700
C28 H28B 0.9700
